data_7100578
loop_
_publ_author_name
'M. Bhadbhade'
'R.G. Gonnade'
'A.K. Sanki'
'M.S. Shashidhar'

_publ_section_title
;
Concomitant Dimorphs of
tri-O-[p-halobenzoyl]-myo-inositol 1,3,5-orthoformates with different
halogen bonding contacts: first order crystal-to-crystal thermal phase
transition of Kinetic form to the thermodynamic form
;
_journal_name_full 'Chemical Communications'
_journal_paper_doi 10.1039/b511754b
_journal_year 2005
_chemical_formula_moiety 'C28 H19 Cl3 O9'
_chemical_formula_sum 'C28 H19 Cl3 O9'
_chemical_formula_weight 605.78
_chemical_melting_point 468.5(5)
_chemical_name_common 'Tri-O-p-chloro-benzoyl-myo-inositol 1,3,5-orthoformate'
_space_group_IT_number 2
_symmetry_cell_setting triclinic
_symmetry_space_group_name_Hall '-P 1'
_symmetry_space_group_name_H-M 'P -1'
_cell_angle_alpha 75.582(3)
_cell_angle_beta 86.976(3)
_cell_angle_gamma 68.503(3)
_cell_formula_units_Z 2
_cell_length_a 10.2740(17)
_cell_length_b 11.2899(18)
_cell_length_c 12.717(2)
_cell_measurement_temperature 297(2)
_cell_volume 1328.0(4)
_diffrn_ambient_temperature 297(2)
_exptl_crystal_density_diffrn 1.515
_cod_depositor_comments
;
The following automatic conversions were performed:
'_symmetry_cell_setting' value 'Triclinic' changed to 'triclinic'
according to '/home/saulius/struct/CIF-dictionaries/cif_core.dic'
dictionary named 'cif_core.dic' version 2.4.1 from 2010-06-29.

Automatic conversion script
Id: cif_fix_enum 1527 2010-12-29 10:47:43Z saulius 

The following automatic conversions were performed:

'_chemical_melting_point' value '468-469' was changed to '468.5(5)' -
the average value was taken and precision was estimated.

Automatic conversion script
Id: cif_fix_values 1646 2011-03-28 12:23:43Z adriana 
;
_cod_database_code 7100578

loop_
_symmetry_equiv_pos_as_xyz
'x, y, z'
'-x, -y, -z'

loop_
_atom_site_label
_atom_site_type_symbol
_atom_site_fract_x
_atom_site_fract_y
_atom_site_fract_z
_atom_site_U_iso_or_equiv
_atom_site_adp_type
_atom_site_occupancy
_atom_site_symmetry_multiplicity
_atom_site_calc_flag
_atom_site_refinement_flags
_atom_site_disorder_assembly
_atom_site_disorder_group
Cl2 Cl 0.20102(10) 1.07005(9) 0.23697(7) 0.0826(3) Uani 1 1 d . . .
Cl1 Cl -0.13867(10) 0.30419(10) 1.28650(8) 0.0867(3) Uani 1 1 d . . .
Cl3 Cl -0.32083(11) 1.44051(12) 0.50773(11) 0.1138(4) Uani 1 1 d . . .
O2 O 0.20582(18) 0.67748(17) 1.02828(14) 0.0498(5) Uani 1 1 d . . .
O1 O 0.34728(19) 0.82016(17) 1.10895(14) 0.0531(5) Uani 1 1 d . . .
O3 O 0.49350(19) 0.64800(17) 1.04190(14) 0.0517(5) Uani 1 1 d . . .
O5 O 0.53749(19) 0.84029(18) 1.01213(15) 0.0550(5) Uani 1 1 d . . .
O6 O 0.20969(18) 1.02979(17) 0.84477(14) 0.0516(5) Uani 1 1 d . . .
O4 O 0.40637(18) 0.82764(19) 0.75722(14) 0.0560(5) Uani 1 1 d . . .
O9 O 0.3078(2) 1.17539(19) 0.76565(16) 0.0610(5) Uani 1 1 d . . .
O7 O -0.0115(2) 0.81857(19) 0.97359(17) 0.0643(6) Uani 1 1 d . . .
C2 C 0.2603(3) 0.7689(2) 0.9599(2) 0.0458(6) Uani 1 1 d . . .
H2 H 0.2067 0.8082 0.8903 0.055 Uiso 1 1 calc R . .
C3 C 0.4110(3) 0.6930(3) 0.9412(2) 0.0471(6) Uani 1 1 d . . .
H3 H 0.4173 0.6179 0.9130 0.057 Uiso 1 1 calc R . .
C6 C 0.3102(3) 0.9725(3) 0.9352(2) 0.0479(6) Uani 1 1 d . . .
H6 H 0.3101 1.0410 0.9699 0.058 Uiso 1 1 calc R . .
C22 C 0.2125(3) 1.1382(3) 0.7716(2) 0.0477(6) Uani 1 1 d . . .
C1 C 0.2568(3) 0.8762(2) 1.0133(2) 0.0464(6) Uani 1 1 d . . .
H1 H 0.1609 0.9221 1.0322 0.056 Uiso 1 1 calc R . .
C9 C 0.0193(3) 0.6102(2) 1.0932(2) 0.0456(6) Uani 1 1 d . . .
C5 C 0.4602(3) 0.8959(3) 0.9093(2) 0.0515(7) Uani 1 1 d . . .
H5 H 0.4996 0.9552 0.8607 0.062 Uiso 1 1 calc R . .
C14 C 0.1055(3) 0.5073(3) 1.1725(2) 0.0515(7) Uani 1 1 d . . .
H14 H 0.1964 0.5011 1.1851 0.062 Uiso 1 1 calc R . .
C23 C 0.0818(3) 1.2035(2) 0.7027(2) 0.0470(6) Uani 1 1 d . . .
C7 C 0.4846(3) 0.7538(3) 1.0835(2) 0.0517(7) Uani 1 1 d . . .
H7 H 0.5425 0.7186 1.1511 0.062 Uiso 1 1 calc R . .
C8 C 0.0652(3) 0.7141(3) 1.0257(2) 0.0485(6) Uani 1 1 d . . .
C10 C -0.1150(3) 0.6176(3) 1.0745(2) 0.0548(7) Uani 1 1 d . . .
H10 H -0.1736 0.6873 1.0217 0.066 Uiso 1 1 calc R . .
C16 C 0.4072(3) 0.8601(3) 0.5680(2) 0.0509(7) Uani 1 1 d . . .
C15 C 0.4824(3) 0.7925(3) 0.6739(2) 0.0568(7) Uani 1 1 d . . .
C4 C 0.4751(3) 0.7807(3) 0.8626(2) 0.0507(7) Uani 1 1 d . . .
H4 H 0.5746 0.7309 0.8565 0.061 Uiso 1 1 calc R . .
C28 C -0.0397(3) 1.1829(3) 0.7348(2) 0.0585(7) Uani 1 1 d . . .
H28 H -0.0381 1.1190 0.7976 0.070 Uiso 1 1 calc R . .
C19 C 0.2800(3) 0.9888(3) 0.3654(2) 0.0596(7) Uani 1 1 d . . .
C13 C 0.0568(3) 0.4136(3) 1.2332(2) 0.0574(7) Uani 1 1 d . . .
H13 H 0.1139 0.3451 1.2876 0.069 Uiso 1 1 calc R . .
C21 C 0.2711(3) 0.9469(3) 0.5577(2) 0.0622(8) Uani 1 1 d . . .
H21 H 0.2220 0.9618 0.6196 0.075 Uiso 1 1 calc R . .
C12 C -0.0760(3) 0.4224(3) 1.2125(2) 0.0560(7) Uani 1 1 d . . .
C17 C 0.4772(3) 0.8372(3) 0.4753(2) 0.0663(8) Uani 1 1 d . . .
H17 H 0.5688 0.7772 0.4815 0.080 Uiso 1 1 calc R . .
C11 C -0.1627(3) 0.5235(3) 1.1329(3) 0.0597(8) Uani 1 1 d . . .
H11 H -0.2524 0.5277 1.1190 0.072 Uiso 1 1 calc R . .
O8 O 0.6006(3) 0.7167(3) 0.6862(2) 0.1068(10) Uani 1 1 d . . .
C26 C -0.1642(3) 1.3455(3) 0.5811(3) 0.0662(8) Uani 1 1 d . . .
C20 C 0.2062(3) 1.0123(3) 0.4562(2) 0.0685(9) Uani 1 1 d . . .
H20 H 0.1140 1.0712 0.4494 0.082 Uiso 1 1 calc R . .
C25 C -0.0433(3) 1.3629(3) 0.5437(3) 0.0743(9) Uani 1 1 d . . .
H25 H -0.0440 1.4204 0.4770 0.089 Uiso 1 1 calc R . .
C24 C 0.0790(3) 1.2945(3) 0.6060(3) 0.0643(8) Uani 1 1 d . . .
H24 H 0.1604 1.3094 0.5831 0.077 Uiso 1 1 calc R . .
C18 C 0.4142(3) 0.9010(3) 0.3744(2) 0.0689(9) Uani 1 1 d . . .
H18 H 0.4626 0.8846 0.3125 0.083 Uiso 1 1 calc R . .
C27 C -0.1632(3) 1.2552(3) 0.6755(3) 0.0671(8) Uani 1 1 d . . .
H27 H -0.2455 1.2429 0.6993 0.081 Uiso 1 1 calc R . .

loop_
_atom_site_aniso_label
_atom_site_aniso_U_11
_atom_site_aniso_U_22
_atom_site_aniso_U_33
_atom_site_aniso_U_23
_atom_site_aniso_U_13
_atom_site_aniso_U_12
Cl2 0.1027(7) 0.0710(6) 0.0558(5) -0.0088(4) -0.0125(4) -0.0131(5)
Cl1 0.0842(6) 0.0898(7) 0.1008(7) -0.0177(5) 0.0192(5) -0.0544(5)
Cl3 0.0698(6) 0.1129(9) 0.1270(9) -0.0129(7) -0.0351(6) -0.0028(6)
O2 0.0436(10) 0.0431(10) 0.0577(11) -0.0026(8) -0.0047(8) -0.0158(8)
O1 0.0600(12) 0.0506(11) 0.0432(10) -0.0089(8) -0.0044(8) -0.0149(9)
O3 0.0528(11) 0.0422(10) 0.0514(10) -0.0060(8) -0.0102(8) -0.0095(8)
O5 0.0541(11) 0.0559(11) 0.0549(11) -0.0039(9) -0.0138(9) -0.0240(9)
O6 0.0531(11) 0.0434(10) 0.0535(11) 0.0015(8) -0.0102(8) -0.0192(9)
O4 0.0447(10) 0.0724(13) 0.0418(10) -0.0100(9) -0.0017(8) -0.0131(9)
O9 0.0530(12) 0.0592(12) 0.0671(13) 0.0015(10) -0.0041(9) -0.0266(10)
O7 0.0507(11) 0.0484(12) 0.0770(14) 0.0020(10) -0.0123(10) -0.0082(10)
C2 0.0478(15) 0.0407(14) 0.0447(14) -0.0023(11) -0.0043(11) -0.0159(12)
C3 0.0463(15) 0.0443(15) 0.0481(15) -0.0111(12) -0.0083(11) -0.0123(12)
C6 0.0516(15) 0.0416(14) 0.0483(15) -0.0072(12) -0.0076(12) -0.0157(12)
C22 0.0485(15) 0.0449(15) 0.0479(15) -0.0094(12) 0.0029(12) -0.0165(13)
C1 0.0452(15) 0.0433(15) 0.0453(14) -0.0077(12) -0.0032(11) -0.0113(12)
C9 0.0388(14) 0.0423(14) 0.0536(15) -0.0141(12) -0.0031(11) -0.0103(11)
C5 0.0509(16) 0.0536(16) 0.0478(15) -0.0007(13) -0.0091(12) -0.0228(13)
C14 0.0392(14) 0.0520(16) 0.0609(17) -0.0104(13) -0.0034(12) -0.0156(12)
C23 0.0458(15) 0.0391(14) 0.0523(15) -0.0082(12) -0.0009(12) -0.0127(11)
C7 0.0537(17) 0.0495(16) 0.0485(15) -0.0069(13) -0.0104(12) -0.0168(13)
C8 0.0416(15) 0.0447(16) 0.0552(16) -0.0126(13) -0.0070(12) -0.0101(12)
C10 0.0423(15) 0.0503(16) 0.0674(18) -0.0168(14) -0.0061(13) -0.0091(13)
C16 0.0475(15) 0.0517(16) 0.0520(16) -0.0148(13) 0.0014(12) -0.0150(13)
C15 0.0473(17) 0.0597(18) 0.0553(17) -0.0154(14) 0.0003(13) -0.0094(14)
C4 0.0401(14) 0.0592(17) 0.0461(15) -0.0082(13) -0.0030(11) -0.0130(12)
C28 0.0563(18) 0.0648(19) 0.0547(17) -0.0072(14) 0.0016(14) -0.0272(15)
C19 0.070(2) 0.0545(17) 0.0493(16) -0.0098(13) -0.0016(14) -0.0190(15)
C13 0.0520(17) 0.0535(17) 0.0620(17) -0.0044(14) -0.0027(13) -0.0195(14)
C21 0.0577(18) 0.072(2) 0.0499(16) -0.0210(15) 0.0033(13) -0.0122(15)
C12 0.0521(17) 0.0540(17) 0.0665(18) -0.0193(15) 0.0078(14) -0.0223(14)
C17 0.0530(17) 0.075(2) 0.0565(18) -0.0170(16) 0.0047(14) -0.0074(15)
C11 0.0390(15) 0.0623(19) 0.086(2) -0.0305(17) 0.0049(14) -0.0198(14)
O8 0.0691(16) 0.133(2) 0.0662(15) -0.0293(15) -0.0092(12) 0.0264(16)
C26 0.0563(19) 0.0571(19) 0.076(2) -0.0140(16) -0.0103(15) -0.0102(15)
C20 0.0627(19) 0.067(2) 0.0599(19) -0.0210(16) -0.0075(15) 0.0000(16)
C25 0.070(2) 0.062(2) 0.075(2) 0.0111(17) -0.0125(17) -0.0219(17)
C24 0.0503(17) 0.0572(18) 0.072(2) 0.0085(15) -0.0038(14) -0.0196(14)
C18 0.069(2) 0.080(2) 0.0487(17) -0.0174(16) 0.0109(15) -0.0175(18)
C27 0.0482(17) 0.083(2) 0.072(2) -0.0150(18) -0.0007(15) -0.0275(16)

loop_
_geom_bond_atom_site_label_1
_geom_bond_atom_site_label_2
_geom_bond_distance
_geom_bond_site_symmetry_2
_geom_bond_publ_flag
Cl2 C19 1.737(3) . ?
Cl1 C12 1.739(3) . ?
Cl3 C26 1.734(3) . ?
O2 C8 1.349(3) . ?
O2 C2 1.436(3) . ?
O1 C7 1.398(3) . ?
O1 C1 1.432(3) . ?
O3 C7 1.395(3) . ?
O3 C3 1.446(3) . ?
O5 C7 1.403(3) . ?
O5 C5 1.438(3) . ?
O6 C22 1.349(3) . ?
O6 C6 1.440(3) . ?
O4 C15 1.337(3) . ?
O4 C4 1.431(3) . ?
O9 C22 1.191(3) . ?
O7 C8 1.198(3) . ?
C2 C3 1.509(4) . ?
C2 C1 1.517(4) . ?
C3 C4 1.526(4) . ?
C6 C1 1.521(4) . ?
C6 C5 1.531(4) . ?
C22 C23 1.480(4) . ?
C9 C14 1.381(4) . ?
C9 C10 1.382(4) . ?
C9 C8 1.482(4) . ?
C5 C4 1.515(4) . ?
C14 C13 1.379(4) . ?
C23 C28 1.375(4) . ?
C23 C24 1.386(4) . ?
C10 C11 1.368(4) . ?
C16 C21 1.372(4) . ?
C16 C17 1.379(4) . ?
C16 C15 1.469(4) . ?
C15 O8 1.193(3) . ?
C28 C27 1.371(4) . ?
C19 C18 1.362(4) . ?
C19 C20 1.375(4) . ?
C13 C12 1.366(4) . ?
C21 C20 1.383(4) . ?
C12 C11 1.376(4) . ?
C17 C18 1.367(4) . ?
C26 C27 1.365(5) . ?
C26 C25 1.370(5) . ?
C25 C24 1.376(4) . ?
